data_7213552
loop_
_publ_author_name
'Cheng, Xiao-Jie'
'Ji, Ning-Ning'
'Zhao, Yi'
'Liang, Li-Li'
'Xiao, Xin'
'Zhang, Yun-Qian'
'Xue, Sai-Feng'
'Zhu, Qian-Jiang'
'Tao, Zhu'

_publ_section_title
;
 [CdCl4]2&#x2212; anion-induced coordination of Ln3+ to cucurbit[8]uril
 and the formation of supramolecular self-assemblies: potential
 application in isolation of light lanthanides
;
_journal_issue 2
_journal_name_full CrystEngComm
_journal_page_first 144
_journal_paper_doi 10.1039/c3ce41769g
_journal_volume 16
_journal_year 2014
_chemical_formula_sum 'C96 H234 Cd2 Ce4 Cl14 N66 O107'
_chemical_formula_weight 5307.07
_chemical_name_systematic
;
 ?
;
_space_group_IT_number 2
_symmetry_cell_setting triclinic
_symmetry_space_group_name_Hall '-P 1'
_symmetry_space_group_name_H-M 'P -1'
_atom_sites_solution_hydrogens geom
_atom_sites_solution_primary direct
_atom_sites_solution_secondary difmap
_audit_creation_method SHELXL-97
_cell_angle_alpha 82.207(5)
_cell_angle_beta 71.356(5)
_cell_angle_gamma 66.625(4)
_cell_formula_units_Z 1
_cell_length_a 17.278(2)
_cell_length_b 17.861(2)
_cell_length_c 18.092(2)
_cell_measurement_temperature 223(2)
_cell_volume 4855.8(10)
_computing_structure_refinement 'SHELXL-97 (Sheldrick, 1997)'
_diffrn_ambient_temperature 223(2)
_diffrn_measured_fraction_theta_full 0.991
_diffrn_measured_fraction_theta_max 0.991
_diffrn_measurement_device_type 'Bruker Smart Apex2 CCD Detector'
_diffrn_measurement_method '\f and \w scan'
_diffrn_radiation_monochromator graphite
_diffrn_radiation_source 'fine-focus sealed tube'
_diffrn_radiation_type MoK\a
_diffrn_radiation_wavelength 0.71073
_diffrn_reflns_av_R_equivalents 0.0863
_diffrn_reflns_av_sigmaI/netI 0.0954
_diffrn_reflns_limit_h_max 20
_diffrn_reflns_limit_h_min -20
_diffrn_reflns_limit_k_max 21
_diffrn_reflns_limit_k_min -20
_diffrn_reflns_limit_l_max 21
_diffrn_reflns_limit_l_min -21
_diffrn_reflns_number 54307
_diffrn_reflns_theta_full 25.10
_diffrn_reflns_theta_max 25.10
_diffrn_reflns_theta_min 1.19
_exptl_absorpt_coefficient_mu 1.447
_exptl_absorpt_correction_T_max 0.6790
_exptl_absorpt_correction_T_min 0.6239
_exptl_absorpt_correction_type multi-scan
_exptl_absorpt_process_details 'SADABS (Bruker, 2008)'
_exptl_crystal_colour colorless
_exptl_crystal_density_diffrn 1.815
_exptl_crystal_density_method 'not measured'
_exptl_crystal_description prism
_exptl_crystal_F_000 2694
_exptl_crystal_size_max 0.36
_exptl_crystal_size_mid 0.32
_exptl_crystal_size_min 0.29
_platon_squeeze_details
;
;
_refine_diff_density_max 2.587
_refine_diff_density_min -1.400
_refine_diff_density_rms 0.141
_refine_ls_extinction_method none
_refine_ls_goodness_of_fit_ref 0.969
_refine_ls_hydrogen_treatment constr
_refine_ls_matrix_type full
_refine_ls_number_parameters 1103
_refine_ls_number_reflns 17141
_refine_ls_number_restraints 0
_refine_ls_restrained_S_all 0.969
_refine_ls_R_factor_all 0.0979
_refine_ls_R_factor_gt 0.0679
_refine_ls_shift/su_max 0.003
_refine_ls_shift/su_mean 0.000
_refine_ls_structure_factor_coef Fsqd
_refine_ls_weighting_details 'calc w=1/[\s^2^(Fo^2^)+(0.1253P)^2^+0.0000P] where P=(Fo^2^+2Fc^2^)/3'
_refine_ls_weighting_scheme calc
_refine_ls_wR_factor_gt 0.1885
_refine_ls_wR_factor_ref 0.2087
_reflns_number_gt 10873
_reflns_number_total 17141
_reflns_threshold_expression >2sigma(I)
_cod_data_source_file c3ce41769g.txt
_cod_data_source_block complex1
_cod_original_cell_volume 4855.7(10)
_cod_database_code 7213552

loop_
_symmetry_equiv_pos_as_xyz
'x, y, z'
'-x, -y, -z'

loop_
_atom_site_label
_atom_site_type_symbol
_atom_site_fract_x
_atom_site_fract_y
_atom_site_fract_z
_atom_site_U_iso_or_equiv
_atom_site_adp_type
_atom_site_occupancy
_atom_site_symmetry_multiplicity
_atom_site_calc_flag
_atom_site_refinement_flags
_atom_site_disorder_assembly
_atom_site_disorder_group
Cl5 Cl 1.5125(6) -1.0531(5) -0.3373(3) 0.254(5) Uani 1 1 d . . .
Cl6 Cl 1.0817(4) -0.0179(3) 0.1152(4) 0.166(2) Uani 1 1 d . . .
Cl7 Cl 1.5308(5) -0.8827(4) -0.9469(4) 0.201(3) Uani 1 1 d . . .
Cl1 Cl 1.92453(14) -1.31235(14) -0.49970(13) 0.0581(6) Uani 1 1 d . . .
Cl2 Cl 1.74592(17) -1.11250(15) -0.5535(3) 0.1019(13) Uani 1 1 d . . .
Cl3 Cl 1.89224(19) -1.0879(2) -0.43410(18) 0.0924(10) Uani 1 1 d . . .
Cl4 Cl 1.9811(3) -1.1278(3) -0.65491(19) 0.1131(12) Uani 1 1 d . . .
Cd1 Cd 1.89166(4) -1.16987(4) -0.53423(4) 0.0530(3) Uani 0.949(2) 1 d P A 1
Cd1' Cd 1.8392(7) -1.1629(8) -0.4594(8) 0.053(5) Uani 0.051(2) 1 d P A 2
O1W O 1.2281(5) -0.2968(4) -0.1621(3) 0.0636(13) Uani 1 1 d . . .
O2W O 1.6369(5) -0.7350(5) -0.9221(3) 0.083(2) Uani 1 1 d . . .
O3W O 1.5332(4) -0.8138(4) -0.7960(4) 0.0698(18) Uani 1 1 d . . .
O4W O 1.5886(4) -0.6304(4) -0.6812(4) 0.0653(17) Uani 1 1 d . . .
O5W O 1.7325(5) -0.8767(4) -0.8261(3) 0.0636(13) Uani 1 1 d . . .
O6W O 1.7290(5) -0.8064(5) -0.2231(5) 0.087(2) Uani 1 1 d . . .
O7W O 1.6538(4) -0.6474(4) -0.2981(4) 0.083(2) Uani 1 1 d . . .
O8W O 1.4175(5) -0.7220(7) -0.1816(4) 0.107(3) Uani 1 1 d . . .
O9W O 1.4934(6) -0.6057(6) -0.1882(6) 0.127(4) Uani 1 1 d . . .
O10W O 1.5074(7) -0.6489(6) -0.3473(6) 0.119(3) Uani 1 1 d . . .
O11W O 1.6082(7) -0.8941(6) -0.2067(5) 0.115(3) Uani 1 1 d . . .
O12W O 1.5605(6) -0.7488(8) -0.1062(4) 0.128(4) Uani 1 1 d . . .
Ce1 Ce 1.62368(3) -0.73644(3) -0.77835(2) 0.04148(15) Uani 1 1 d . . .
Ce2 Ce 1.57790(3) -0.74859(3) -0.25202(3) 0.04872(17) Uani 1 1 d . . .
N33 N 1.4885(4) -0.5766(4) -0.8123(4) 0.0407(16) Uani 1 1 d . . .
O17 O 1.5720(5) -0.5849(5) -0.8342(4) 0.085(2) Uani 1 1 d . . .
O18 O 1.4707(4) -0.6320(5) -0.7800(5) 0.082(2) Uani 1 1 d . . .
O19 O 1.4373(5) -0.5081(5) -0.8259(6) 0.106(3) Uani 1 1 d . . .
C1 C 1.7640(5) -0.8330(4) -0.6507(4) 0.0371(17) Uani 1 1 d . . .
C2 C 1.8449(4) -0.8809(4) -0.5610(4) 0.0348(17) Uani 1 1 d . . .
H2 H 1.9061 -0.9211 -0.5697 0.042 Uiso 1 1 calc R . .
C3 C 1.7776(4) -0.9226(5) -0.5444(4) 0.0351(16) Uani 1 1 d . . .
H3 H 1.8068 -0.9827 -0.5482 0.042 Uiso 1 1 calc R . .
C4 C 1.7426(4) -0.8429(4) -0.4369(4) 0.0319(17) Uani 1 1 d . . .
C5 C 1.6672(4) -0.9121(5) -0.6158(4) 0.0354(16) Uani 1 1 d . . .
H5A H 1.6681 -0.9028 -0.6707 0.042 Uiso 1 1 calc R . .
H5B H 1.6831 -0.9708 -0.6051 0.042 Uiso 1 1 calc R . .
C6 C 1.6562(4) -0.9312(4) -0.4195(4) 0.0342(16) Uani 1 1 d . . .
H6A H 1.6761 -0.9880 -0.4347 0.041 Uiso 1 1 calc R . .
H6B H 1.6519 -0.9311 -0.3641 0.041 Uiso 1 1 calc R . .
C7 C 1.5171(5) -0.8052(5) -0.5907(4) 0.0368(17) Uani 1 1 d . . .
C8 C 1.5433(4) -0.9002(4) -0.4928(4) 0.0310(15) Uani 1 1 d . . .
H8 H 1.5526 -0.9583 -0.4956 0.037 Uiso 1 1 calc R . .
C9 C 1.4431(4) -0.8447(4) -0.4701(4) 0.0349(17) Uani 1 1 d . . .
H9 H 1.4057 -0.8765 -0.4637 0.042 Uiso 1 1 calc R . .
C10 C 1.5023(4) -0.8329(5) -0.3755(4) 0.0354(17) Uani 1 1 d . . .
C11 C 1.3554(4) -0.7442(5) -0.5559(4) 0.0367(17) Uani 1 1 d . . .
H11A H 1.3686 -0.7276 -0.6109 0.044 Uiso 1 1 calc R . .
H11B H 1.3244 -0.7813 -0.5490 0.044 Uiso 1 1 calc R . .
C12 C 1.3395(4) -0.7688(5) -0.3455(4) 0.0379(17) Uani 1 1 d . . .
H12A H 1.3061 -0.8035 -0.3403 0.045 Uiso 1 1 calc R . .
H12B H 1.3442 -0.7646 -0.2937 0.045 Uiso 1 1 calc R . .
C13 C 1.2618(4) -0.6011(5) -0.5428(4) 0.0335(16) Uani 1 1 d . . .
C14 C 1.2448(4) -0.6773(5) -0.4282(4) 0.0351(17) Uani 1 1 d . . .
H14 H 1.2170 -0.7176 -0.4219 0.042 Uiso 1 1 calc R . .
C15 C 1.1756(4) -0.5897(4) -0.4125(4) 0.0309(15) Uani 1 1 d . . .
H15 H 1.1148 -0.5887 -0.3921 0.037 Uiso 1 1 calc R . .
C16 C 1.2631(5) -0.6232(5) -0.3289(4) 0.0401(18) Uani 1 1 d . . .
C17 C 1.1285(5) -0.4734(5) -0.5083(4) 0.0352(17) Uani 1 1 d . . .
H17A H 1.1399 -0.4696 -0.5651 0.042 Uiso 1 1 calc R . .
H17B H 1.0685 -0.4724 -0.4850 0.042 Uiso 1 1 calc R . .
C18 C 1.1380(5) -0.4879(5) -0.3078(4) 0.0395(18) Uani 1 1 d . . .
H18A H 1.0782 -0.4879 -0.2937 0.047 Uiso 1 1 calc R . .
H18B H 1.1531 -0.4910 -0.2594 0.047 Uiso 1 1 calc R . .
C19 C 1.1582(4) -0.3475(5) -0.5313(4) 0.0331(16) Uani 1 1 d . . .
C20 C 1.0876(4) -0.3746(4) -0.4031(4) 0.0327(16) Uani 1 1 d . . .
H20 H 1.0286 -0.3779 -0.3843 0.039 Uiso 1 1 calc R . .
C21 C 1.0821(4) -0.2862(4) -0.4106(4) 0.0313(15) Uani 1 1 d . . .
H21 H 1.0205 -0.2465 -0.4005 0.038 Uiso 1 1 calc R . .
C22 C 1.1500(4) -0.3555(5) -0.3136(4) 0.0359(17) Uani 1 1 d . . .
C23 C 1.8689(5) -0.7985(5) -0.4716(4) 0.0381(18) Uani 1 1 d . . .
H23A H 1.9301 -0.8375 -0.4864 0.046 Uiso 1 1 calc R . .
H23B H 1.8499 -0.7911 -0.4151 0.046 Uiso 1 1 calc R . .
C24 C 1.8920(5) -0.7937(5) -0.6780(4) 0.0403(18) Uani 1 1 d . . .
H24A H 1.9528 -0.8311 -0.6822 0.048 Uiso 1 1 calc R . .
H24B H 1.8853 -0.7850 -0.7307 0.048 Uiso 1 1 calc R . .
C25 C 1.1508(5) -0.2765(6) 0.0587(5) 0.054(2) Uani 1 1 d . . .
C26 C 1.0260(5) -0.2017(6) 0.1557(4) 0.047(2) Uani 1 1 d . . .
H26 H 1.0146 -0.1459 0.1700 0.056 Uiso 1 1 calc R . .
C27 C 1.0910(4) -0.2658(5) 0.1935(5) 0.0425(19) Uani 1 1 d . . .
H27 H 1.1096 -0.2406 0.2267 0.051 Uiso 1 1 calc R . .
C28 C 0.9581(5) -0.2853(5) 0.2379(4) 0.0402(18) Uani 1 1 d . . .
C29 C 1.2499(5) -0.3641(6) 0.1351(5) 0.057(2) Uani 1 1 d . . .
H29A H 1.2953 -0.3655 0.0856 0.068 Uiso 1 1 calc R . .
H29B H 1.2640 -0.3448 0.1754 0.068 Uiso 1 1 calc R . .
C30 C 1.0726(5) -0.3710(5) 0.2995(4) 0.0418(18) Uani 1 1 d . . .
H30A H 1.0209 -0.3754 0.3400 0.050 Uiso 1 1 calc R . .
H30B H 1.1013 -0.3476 0.3234 0.050 Uiso 1 1 calc R . .
C31 C 1.3022(5) -0.5104(6) 0.1060(4) 0.049(2) Uani 1 1 d . . .
C32 C 1.2282(4) -0.4737(5) 0.2357(4) 0.0388(18) Uani 1 1 d . . .
H32 H 1.2549 -0.4562 0.2677 0.047 Uiso 1 1 calc R . .
C33 C 1.2640(4) -0.5654(5) 0.2298(4) 0.0382(18) Uani 1 1 d . . .
H33 H 1.3089 -0.5918 0.2579 0.046 Uiso 1 1 calc R . .
C34 C 1.1114(4) -0.5195(5) 0.2945(4) 0.0352(17) Uani 1 1 d . . .
C35 C 1.3622(5) -0.6592(6) 0.1149(5) 0.053(2) Uani 1 1 d . . .
H35A H 1.3994 -0.6870 0.1492 0.063 Uiso 1 1 calc R . .
H35B H 1.4008 -0.6520 0.0637 0.063 Uiso 1 1 calc R . .
C36 C 1.1924(5) -0.6682(5) 0.2881(4) 0.0366(17) Uani 1 1 d . . .
H36A H 1.1385 -0.6658 0.3295 0.044 Uiso 1 1 calc R . .
H36B H 1.2421 -0.6948 0.3098 0.044 Uiso 1 1 calc R . .
C37 C 1.3287(4) -0.7365(5) 0.0361(4) 0.0393(18) Uani 1 1 d . . .
C38 C 1.2883(5) -0.7610(5) 0.1710(4) 0.0432(19) Uani 1 1 d . . .
H38 H 1.3338 -0.7913 0.1978 0.052 Uiso 1 1 calc R . .
C39 C 1.2681(5) -0.8186(5) 0.1296(4) 0.0414(18) Uani 1 1 d . . .
H39 H 1.3010 -0.8765 0.1402 0.050 Uiso 1 1 calc R . .
C40 C 1.1379(5) -0.7401(5) 0.2201(4) 0.0401(18) Uani 1 1 d . . .
C41 C 1.3148(5) -0.8527(6) -0.0132(5) 0.049(2) Uani 1 1 d . . .
H41A H 1.3569 -0.8421 -0.0603 0.058 Uiso 1 1 calc R . .
H41B H 1.3421 -0.9091 0.0035 0.058 Uiso 1 1 calc R . .
C42 C 1.1305(6) -0.8464(6) 0.1548(4) 0.053(2) Uani 1 1 d . . .
H42A H 1.0747 -0.8329 0.1968 0.064 Uiso 1 1 calc R . .
H42B H 1.1668 -0.9036 0.1619 0.064 Uiso 1 1 calc R . .
C43 C 1.2249(5) -0.8168(5) -0.1057(4) 0.0424(19) Uani 1 1 d . . .
C44 C 1.1776(5) -0.8835(5) 0.0125(4) 0.0418(18) Uani 1 1 d . . .
H44 H 1.2101 -0.9403 0.0268 0.050 Uiso 1 1 calc R . .
C45 C 1.1241(5) -0.8807(5) -0.0412(4) 0.0395(17) Uani 1 1 d . . .
H45 H 1.1345 -0.9361 -0.0557 0.047 Uiso 1 1 calc R . .
C46 C 1.0281(5) -0.8190(5) 0.0760(4) 0.044(2) Uani 1 1 d . . .
C47 C 0.8593(5) -0.1649(6) 0.1818(4) 0.051(2) Uani 1 1 d . . .
H47A H 0.8145 -0.1793 0.2232 0.061 Uiso 1 1 calc R . .
H47B H 0.8516 -0.1094 0.1916 0.061 Uiso 1 1 calc R . .
C48 C 1.0400(6) -0.1563(6) 0.0147(5) 0.057(2) Uani 1 1 d . . .
H48A H 1.0899 -0.1648 -0.0327 0.068 Uiso 1 1 calc R . .
H48B H 1.0227 -0.1016 0.0339 0.068 Uiso 1 1 calc R . .
N1 N 1.8324(4) -0.8320(4) -0.6300(3) 0.0360(14) Uani 1 1 d . . .
N2 N 1.7329(3) -0.8873(4) -0.6037(3) 0.0357(14) Uani 1 1 d . . .
N3 N 1.8146(4) -0.8323(4) -0.4907(3) 0.0345(14) Uani 1 1 d . . .
N4 N 1.7224(3) -0.8966(4) -0.4662(3) 0.0329(13) Uani 1 1 d . . .
N5 N 1.5786(3) -0.8691(4) -0.5673(3) 0.0364(14) Uani 1 1 d . . .
N6 N 1.4380(3) -0.7880(4) -0.5372(3) 0.0357(14) Uani 1 1 d . . .
N7 N 1.5709(3) -0.8865(4) -0.4297(3) 0.0334(14) Uani 1 1 d . . .
N8 N 1.4279(3) -0.8079(4) -0.3979(3) 0.0335(13) Uani 1 1 d . . .
N9 N 1.2976(3) -0.6726(4) -0.5089(3) 0.0320(13) Uani 1 1 d . . .
N10 N 1.1909(4) -0.5507(4) -0.4883(3) 0.0349(14) Uani 1 1 d . . .
N11 N 1.2919(3) -0.6899(4) -0.3706(3) 0.0329(13) Uani 1 1 d . . .
N12 N 1.2004(4) -0.5610(4) -0.3552(3) 0.0347(14) Uani 1 1 d . . .
N13 N 1.1341(4) -0.4042(4) -0.4819(3) 0.0327(13) Uani 1 1 d . . .
N14 N 1.1349(4) -0.2797(4) -0.4895(4) 0.0378(14) Uani 1 1 d . . .
N15 N 1.1388(4) -0.4122(4) -0.3485(3) 0.0320(13) Uani 1 1 d . . .
N16 N 1.1221(4) -0.2829(4) -0.3513(3) 0.0349(14) Uani 1 1 d . . .
N17 N 1.0677(4) -0.2153(5) 0.0725(3) 0.0471(17) Uani 1 1 d . . .
N18 N 1.1638(4) -0.3067(5) 0.1278(4) 0.0518(18) Uani 1 1 d . . .
N19 N 0.9466(4) -0.2209(4) 0.1862(3) 0.0438(16) Uani 1 1 d . . .
N20 N 1.0434(4) -0.3165(4) 0.2395(3) 0.0403(15) Uani 1 1 d . . .
N21 N 1.2515(4) -0.4460(4) 0.1552(4) 0.0487(17) Uani 1 1 d . . .
N22 N 1.3023(4) -0.5802(4) 0.1465(3) 0.0440(16) Uani 1 1 d . . .
N23 N 1.1328(3) -0.4516(4) 0.2724(3) 0.0386(15) Uani 1 1 d . . .
N24 N 1.1866(4) -0.5871(4) 0.2649(4) 0.0391(15) Uani 1 1 d . . .
N25 N 1.3183(4) -0.7108(5) 0.1064(4) 0.0481(17) Uani 1 1 d . . .
N26 N 1.2971(4) -0.7981(4) 0.0474(4) 0.0451(16) Uani 1 1 d . . .
N27 N 1.2039(4) -0.7175(4) 0.2249(3) 0.0402(15) Uani 1 1 d . . .
N28 N 1.1742(4) -0.7970(4) 0.1619(4) 0.0463(17) Uani 1 1 d . . .
N29 N 1.2370(4) -0.8438(4) -0.0317(4) 0.0419(15) Uani 1 1 d . . .
N30 N 1.1555(4) -0.8345(4) -0.1090(3) 0.0407(15) Uani 1 1 d . . .
N31 N 1.1118(4) -0.8378(4) 0.0798(4) 0.0459(17) Uani 1 1 d . . .
N32 N 1.0335(4) -0.8389(5) 0.0047(4) 0.0474(17) Uani 1 1 d . . .
O1 O 1.7372(4) -0.7949(3) -0.7049(3) 0.0445(13) Uani 1 1 d . . .
O2 O 1.5311(3) -0.7698(3) -0.6553(3) 0.0429(13) Uani 1 1 d . . .
O3 O 1.2873(3) -0.5827(3) -0.6122(3) 0.0442(13) Uani 1 1 d . . .
O4 O 1.1942(3) -0.3564(3) -0.6017(3) 0.0425(13) Uani 1 1 d . . .
O5 O 1.7066(3) -0.8123(3) -0.3723(3) 0.0383(12) Uani 1 1 d . . .
O6 O 1.5085(3) -0.8116(4) -0.3173(3) 0.0476(14) Uani 1 1 d . . .
O7 O 1.2877(4) -0.6171(4) -0.2729(3) 0.0539(15) Uani 1 1 d . . .
O8 O 1.1803(4) -0.3671(4) -0.2598(3) 0.0515(14) Uani 1 1 d . . .
O9 O 1.2024(4) -0.2982(5) -0.0064(3) 0.075(2) Uani 1 1 d . . .
O10 O 1.3394(4) -0.5045(4) 0.0374(3) 0.0700(19) Uani 1 1 d . . .
O11 O 1.3599(4) -0.7099(4) -0.0263(3) 0.0599(16) Uani 1 1 d . . .
O12 O 1.2682(4) -0.7871(4) -0.1542(3) 0.0610(17) Uani 1 1 d . . .
O13 O 0.9009(3) -0.3105(4) 0.2759(3) 0.0513(15) Uani 1 1 d . . .
O14 O 1.0408(3) -0.5199(3) 0.3323(3) 0.0482(14) Uani 1 1 d . . .
O15 O 1.0615(3) -0.7145(4) 0.2607(3) 0.0546(15) Uani 1 1 d . . .
O16 O 0.9593(4) -0.7869(5) 0.1274(3) 0.0670(19) Uani 1 1 d . . .

loop_
_atom_site_aniso_label
_atom_site_aniso_U_11
_atom_site_aniso_U_22
_atom_site_aniso_U_33
_atom_site_aniso_U_23
_atom_site_aniso_U_13
_atom_site_aniso_U_12
Cl5 0.467(12) 0.313(9) 0.123(4) -0.011(5) -0.017(5) -0.339(10)
Cl6 0.179(5) 0.147(4) 0.204(5) 0.050(4) -0.063(4) -0.105(4)
Cl7 0.245(7) 0.190(6) 0.183(5) -0.042(4) -0.132(5) -0.029(5)
Cl1 0.0592(12) 0.0492(14) 0.0561(13) 0.0002(10) -0.0261(10) -0.0035(10)
Cl2 0.0659(15) 0.0372(15) 0.230(4) 0.0144(18) -0.086(2) -0.0190(12)
Cl3 0.0828(18) 0.087(2) 0.090(2) -0.0351(17) -0.0430(16) 0.0108(15)
Cl4 0.127(3) 0.164(4) 0.0669(19) -0.004(2) -0.0041(18) -0.091(3)
Cd1 0.0410(4) 0.0523(5) 0.0634(5) -0.0018(3) -0.0218(3) -0.0099(3)
Cd1' 0.036(6) 0.050(8) 0.072(10) 0.015(7) -0.030(6) -0.010(5)
O1W 0.106(3) 0.067(3) 0.021(2) -0.0078(19) 0.001(2) -0.049(3)
O2W 0.092(5) 0.132(7) 0.027(3) -0.003(4) -0.009(3) -0.051(5)
O3W 0.074(4) 0.074(5) 0.068(4) -0.021(4) -0.013(3) -0.036(4)
O4W 0.085(4) 0.049(4) 0.063(4) -0.001(3) -0.036(3) -0.016(3)
O5W 0.106(3) 0.067(3) 0.021(2) -0.0078(19) 0.001(2) -0.049(3)
O6W 0.077(4) 0.110(6) 0.089(5) 0.016(5) -0.046(4) -0.039(4)
O7W 0.061(4) 0.076(5) 0.093(5) -0.014(4) 0.015(4) -0.032(4)
O8W 0.088(5) 0.204(10) 0.060(4) -0.060(5) 0.015(4) -0.096(6)
O9W 0.109(7) 0.134(8) 0.127(8) -0.064(7) 0.027(6) -0.064(6)
O10W 0.136(8) 0.087(6) 0.148(9) 0.038(6) -0.074(7) -0.044(6)
O11W 0.209(10) 0.125(8) 0.081(6) 0.045(5) -0.085(6) -0.116(8)
O12W 0.115(7) 0.211(12) 0.043(4) -0.025(6) -0.012(4) -0.048(7)
Ce1 0.0392(2) 0.0514(3) 0.0342(3) -0.0021(2) -0.00828(18) -0.0188(2)
Ce2 0.0446(3) 0.0680(4) 0.0383(3) -0.0056(2) -0.0079(2) -0.0277(2)
N33 0.031(3) 0.034(4) 0.058(4) 0.010(3) -0.029(3) -0.004(3)
O17 0.077(5) 0.097(6) 0.088(5) 0.028(5) -0.029(4) -0.046(4)
O18 0.062(4) 0.092(6) 0.093(6) 0.003(5) -0.029(4) -0.025(4)
O19 0.091(5) 0.091(6) 0.162(9) 0.033(6) -0.065(6) -0.048(5)
C1 0.040(4) 0.030(4) 0.037(4) -0.007(3) -0.009(3) -0.009(3)
C2 0.031(3) 0.030(4) 0.037(4) 0.000(3) -0.005(3) -0.009(3)
C3 0.032(3) 0.030(4) 0.042(4) -0.008(3) -0.008(3) -0.010(3)
C4 0.024(3) 0.040(4) 0.027(4) 0.009(3) -0.011(3) -0.007(3)
C5 0.033(3) 0.035(4) 0.038(4) -0.007(3) -0.006(3) -0.013(3)
C6 0.029(3) 0.026(4) 0.047(4) 0.001(3) -0.013(3) -0.010(3)
C7 0.042(4) 0.036(5) 0.037(4) -0.009(3) -0.007(3) -0.021(3)
C8 0.029(3) 0.021(4) 0.039(4) -0.006(3) -0.006(3) -0.008(3)
C9 0.027(3) 0.029(4) 0.051(5) -0.001(3) -0.011(3) -0.012(3)
C10 0.038(4) 0.039(5) 0.030(4) 0.004(3) -0.007(3) -0.019(3)
C11 0.036(4) 0.041(5) 0.029(4) -0.006(3) -0.012(3) -0.006(3)
C12 0.032(3) 0.039(5) 0.035(4) -0.008(3) 0.000(3) -0.011(3)
C13 0.031(3) 0.042(5) 0.031(4) 0.003(3) -0.009(3) -0.018(3)
C14 0.030(3) 0.044(5) 0.036(4) -0.001(3) -0.007(3) -0.020(3)
C15 0.028(3) 0.034(4) 0.030(4) 0.001(3) -0.007(3) -0.013(3)
C16 0.042(4) 0.052(5) 0.032(4) 0.007(4) -0.013(3) -0.024(4)
C17 0.044(4) 0.047(5) 0.019(3) 0.003(3) -0.014(3) -0.019(3)
C18 0.052(4) 0.041(5) 0.021(4) 0.001(3) -0.006(3) -0.017(4)
C19 0.032(3) 0.037(4) 0.031(4) 0.002(3) -0.014(3) -0.012(3)
C20 0.028(3) 0.035(4) 0.033(4) -0.002(3) -0.008(3) -0.010(3)
C21 0.033(3) 0.038(4) 0.028(4) -0.007(3) -0.009(3) -0.016(3)
C22 0.034(3) 0.038(5) 0.039(4) -0.006(4) -0.012(3) -0.014(3)
C23 0.037(4) 0.054(5) 0.034(4) -0.003(4) -0.013(3) -0.025(4)
C24 0.053(4) 0.049(5) 0.022(4) 0.000(3) -0.003(3) -0.029(4)
C25 0.046(4) 0.069(6) 0.053(6) 0.015(5) -0.017(4) -0.032(4)
C26 0.047(4) 0.062(6) 0.035(4) 0.006(4) -0.012(3) -0.026(4)
C27 0.035(4) 0.053(5) 0.042(4) -0.006(4) -0.004(3) -0.023(4)
C28 0.035(4) 0.051(5) 0.034(4) -0.005(4) -0.012(3) -0.013(4)
C29 0.031(4) 0.068(6) 0.055(5) 0.005(5) 0.005(4) -0.018(4)
C30 0.038(4) 0.056(5) 0.033(4) -0.005(4) -0.009(3) -0.019(4)
C31 0.040(4) 0.076(7) 0.032(4) 0.005(4) 0.001(3) -0.034(4)
C32 0.025(3) 0.061(5) 0.029(4) -0.004(4) -0.004(3) -0.018(3)
C33 0.023(3) 0.053(5) 0.032(4) -0.012(3) -0.002(3) -0.008(3)
C34 0.033(4) 0.052(5) 0.021(3) 0.000(3) -0.008(3) -0.017(3)
C35 0.038(4) 0.077(7) 0.044(5) -0.025(4) 0.007(3) -0.031(4)
C36 0.047(4) 0.049(5) 0.014(3) -0.006(3) -0.004(3) -0.020(4)
C37 0.035(4) 0.051(5) 0.027(4) -0.007(3) 0.002(3) -0.018(3)
C38 0.033(4) 0.056(5) 0.034(4) 0.001(4) -0.004(3) -0.016(4)
C39 0.049(4) 0.048(5) 0.023(4) -0.005(3) -0.005(3) -0.018(4)
C40 0.040(4) 0.055(5) 0.032(4) 0.006(4) -0.015(3) -0.024(4)
C41 0.039(4) 0.061(6) 0.037(4) -0.021(4) 0.002(3) -0.014(4)
C42 0.068(5) 0.080(7) 0.019(4) 0.002(4) -0.003(3) -0.044(5)
C43 0.045(4) 0.063(6) 0.010(3) -0.002(3) 0.000(3) -0.015(4)
C44 0.052(4) 0.045(5) 0.032(4) 0.001(4) -0.008(3) -0.026(4)
C45 0.045(4) 0.034(4) 0.046(5) -0.005(3) -0.017(3) -0.017(3)
C46 0.057(5) 0.054(5) 0.026(4) 0.009(4) -0.007(4) -0.033(4)
C47 0.046(4) 0.066(6) 0.028(4) 0.005(4) -0.010(3) -0.012(4)
C48 0.060(5) 0.081(7) 0.034(4) 0.021(5) -0.011(4) -0.041(5)
N1 0.045(3) 0.039(4) 0.030(3) 0.001(3) -0.008(3) -0.024(3)
N2 0.029(3) 0.037(4) 0.041(3) 0.001(3) -0.013(2) -0.011(3)
N3 0.035(3) 0.039(4) 0.032(3) 0.000(3) -0.007(2) -0.018(3)
N4 0.029(3) 0.039(4) 0.034(3) -0.002(3) -0.005(2) -0.018(3)
N5 0.031(3) 0.040(4) 0.031(3) -0.007(3) -0.008(2) -0.004(3)
N6 0.031(3) 0.039(4) 0.034(3) -0.005(3) -0.009(2) -0.009(3)
N7 0.030(3) 0.042(4) 0.029(3) -0.006(3) -0.007(2) -0.013(3)
N8 0.033(3) 0.042(4) 0.027(3) -0.005(3) -0.010(2) -0.012(3)
N9 0.031(3) 0.035(4) 0.021(3) -0.006(3) -0.001(2) -0.007(3)
N10 0.036(3) 0.042(4) 0.025(3) -0.005(3) -0.008(2) -0.012(3)
N11 0.029(3) 0.036(4) 0.027(3) -0.004(3) -0.010(2) -0.003(3)
N12 0.037(3) 0.034(4) 0.032(3) -0.007(3) -0.013(3) -0.008(3)
N13 0.037(3) 0.037(4) 0.025(3) -0.006(3) -0.009(2) -0.013(3)
N14 0.041(3) 0.036(4) 0.039(4) -0.005(3) -0.010(3) -0.017(3)
N15 0.039(3) 0.033(4) 0.021(3) 0.001(2) -0.009(2) -0.010(3)
N16 0.043(3) 0.039(4) 0.031(3) -0.007(3) -0.007(3) -0.024(3)
N17 0.045(4) 0.073(5) 0.024(3) 0.001(3) -0.006(3) -0.027(3)
N18 0.034(3) 0.070(5) 0.043(4) 0.003(4) -0.001(3) -0.021(3)
N19 0.037(3) 0.060(5) 0.026(3) 0.008(3) -0.007(3) -0.014(3)
N20 0.037(3) 0.051(4) 0.033(3) 0.002(3) -0.009(3) -0.019(3)
N21 0.036(3) 0.057(5) 0.042(4) -0.002(3) 0.006(3) -0.019(3)
N22 0.038(3) 0.068(5) 0.028(3) -0.011(3) 0.000(3) -0.026(3)
N23 0.028(3) 0.047(4) 0.032(3) -0.008(3) 0.003(2) -0.012(3)
N24 0.029(3) 0.047(4) 0.040(4) -0.009(3) -0.004(3) -0.016(3)
N25 0.045(3) 0.069(5) 0.030(4) -0.009(3) 0.005(3) -0.032(3)
N26 0.039(3) 0.057(5) 0.036(4) -0.012(3) -0.007(3) -0.015(3)
N27 0.039(3) 0.051(4) 0.028(3) -0.012(3) -0.004(3) -0.015(3)
N28 0.046(3) 0.067(5) 0.034(4) -0.015(3) -0.004(3) -0.032(3)
N29 0.045(3) 0.046(4) 0.041(4) -0.013(3) -0.007(3) -0.024(3)
N30 0.044(3) 0.053(4) 0.022(3) 0.004(3) -0.010(3) -0.017(3)
N31 0.043(3) 0.067(5) 0.030(3) 0.001(3) -0.005(3) -0.028(3)
N32 0.047(4) 0.076(5) 0.029(3) 0.002(3) -0.011(3) -0.034(4)
O1 0.062(3) 0.037(3) 0.039(3) 0.003(3) -0.022(3) -0.019(3)
O2 0.034(2) 0.049(3) 0.036(3) 0.000(3) -0.002(2) -0.013(2)
O3 0.044(3) 0.052(4) 0.031(3) 0.000(2) -0.009(2) -0.014(2)
O4 0.047(3) 0.063(4) 0.021(3) -0.003(2) -0.003(2) -0.028(3)
O5 0.039(3) 0.043(3) 0.031(3) 0.000(2) -0.005(2) -0.018(2)
O6 0.036(3) 0.064(4) 0.042(3) -0.007(3) -0.014(2) -0.014(3)
O7 0.065(3) 0.053(4) 0.043(3) -0.008(3) -0.036(3) -0.004(3)
O8 0.068(4) 0.060(4) 0.040(3) 0.001(3) -0.028(3) -0.029(3)
O9 0.065(4) 0.114(6) 0.032(3) -0.007(4) 0.012(3) -0.040(4)
O10 0.064(4) 0.092(5) 0.037(3) -0.008(3) 0.008(3) -0.028(4)
O11 0.070(4) 0.078(5) 0.037(3) -0.002(3) -0.004(3) -0.041(3)
O12 0.071(4) 0.089(5) 0.033(3) 0.012(3) -0.009(3) -0.049(4)
O13 0.039(3) 0.066(4) 0.044(3) 0.013(3) -0.006(2) -0.025(3)
O14 0.029(2) 0.057(4) 0.050(3) -0.001(3) 0.000(2) -0.017(2)
O15 0.039(3) 0.077(4) 0.043(3) -0.013(3) 0.003(2) -0.025(3)
O16 0.056(3) 0.106(6) 0.030(3) -0.004(3) 0.000(3) -0.030(4)

loop_
_atom_type_symbol
_atom_type_description
_atom_type_scat_dispersion_real
_atom_type_scat_dispersion_imag
_atom_type_scat_source
C C 0.0033 0.0016 'International Tables Vol C Tables 4.2.6.8 and 6.1.1.4'
H H 0.0000 0.0000 'International Tables Vol C Tables 4.2.6.8 and 6.1.1.4'
N N 0.0061 0.0033 'International Tables Vol C Tables 4.2.6.8 and 6.1.1.4'
O O 0.0106 0.0060 'International Tables Vol C Tables 4.2.6.8 and 6.1.1.4'
Cl Cl 0.1484 0.1585 'International Tables Vol C Tables 4.2.6.8 and 6.1.1.4'
Cd Cd -0.8075 1.2024 'International Tables Vol C Tables 4.2.6.8 and 6.1.1.4'
Ce Ce -0.2486 2.6331 'International Tables Vol C Tables 4.2.6.8 and 6.1.1.4'

loop_
_geom_angle_atom_site_label_1
_geom_angle_atom_site_label_2
_geom_angle_atom_site_label_3
_geom_angle
_geom_angle_site_symmetry_1
_geom_angle_site_symmetry_3
Cd1 Cl1 Cd1' 31.5(3) . .
Cd1 Cl2 Cd1' 31.5(3) . .
Cd1' Cl3 Cd1 33.1(4) . .
Cl1 Cd1 Cl2 108.24(8) . .
Cl1 Cd1 Cl4 121.01(12) . .
Cl2 Cd1 Cl4 101.93(14) . .
Cl1 Cd1 Cl3 113.97(10) . .
Cl2 Cd1 Cl3 108.23(11) . .
Cl4 Cd1 Cl3 102.31(13) . .
Cl3 Cd1' Cl2 119.3(5) . .
Cl3 Cd1' Cl1 125.2(5) . .
Cl2 Cd1' Cl1 100.6(5) . .
O2 Ce1 O4W 73.1(2) . .
O2 Ce1 O1 81.28(16) . .
O4W Ce1 O1 73.26(19) . .
O2 Ce1 O5W 101.16(17) . .
O4W Ce1 O5W 141.6(2) . .
O1 Ce1 O5W 68.31(19) . .
O2 Ce1 O2W 136.9(2) . .
O4W Ce1 O2W 135.1(2) . .
O1 Ce1 O2W 131.9(2) . .
O5W Ce1 O2W 75.0(2) . .
O2 Ce1 O3W 66.39(19) . .
O4W Ce1 O3W 131.6(2) . .
O1 Ce1 O3W 123.1(2) . .
O5W Ce1 O3W 73.6(2) . .
O2W Ce1 O3W 71.6(2) . .
O2 Ce1 O18 79.1(2) . .
O4W Ce1 O18 75.6(2) . .
O1 Ce1 O18 146.9(2) . .
O5W Ce1 O18 141.8(2) . .
O2W Ce1 O18 79.3(3) . .
O3W Ce1 O18 71.7(2) . .
O2 Ce1 O17 119.1(2) . .
O4W Ce1 O17 66.7(2) . .
O1 Ce1 O17 124.8(2) . .
O5W Ce1 O17 138.4(2) . .
O2W Ce1 O17 68.7(3) . .
O3W Ce1 O17 111.8(2) . .
O18 Ce1 O17 48.3(2) . .
O2 Ce1 O1W 141.56(17) . 2_844
O4W Ce1 O1W 81.8(2) . 2_844
O1 Ce1 O1W 63.57(18) . 2_844
O5W Ce1 O1W 80.77(19) . 2_844
O2W Ce1 O1W 81.1(2) . 2_844
O3W Ce1 O1W 146.34(19) . 2_844
O18 Ce1 O1W 122.6(2) . 2_844
O17 Ce1 O1W 74.3(2) . 2_844
O2 Ce1 N33 98.01(17) . .
O4W Ce1 N33 69.79(19) . .
O1 Ce1 N33 141.44(18) . .
O5W Ce1 N33 147.22(19) . .
O2W Ce1 N33 72.8(2) . .
O3W Ce1 N33 90.4(2) . .
O18 Ce1 N33 22.47(19) . .
O17 Ce1 N33 25.86(19) . .
O1W Ce1 N33 100.12(19) 2_844 .
O11W Ce2 O10W 139.7(3) . .
O11W Ce2 O8W 86.4(4) . .
O10W Ce2 O8W 80.4(3) . .
O11W Ce2 O6 70.7(2) . .
O10W Ce2 O6 69.1(3) . .
O8W Ce2 O6 66.2(2) . .
O11W Ce2 O7W 141.1(3) . .
O10W Ce2 O7W 71.1(3) . .
O8W Ce2 O7W 129.1(3) . .
O6 Ce2 O7W 133.1(2) . .
O11W Ce2 O12W 74.1(3) . .
O10W Ce2 O12W 135.6(4) . .
O8W Ce2 O12W 73.4(3) . .
O6 Ce2 O12W 127.1(3) . .
O7W Ce2 O12W 98.7(3) . .
O11W Ce2 O5 84.0(3) . .
O10W Ce2 O5 85.6(3) . .
O8W Ce2 O5 145.15(19) . .
O6 Ce2 O5 78.97(16) . .
O7W Ce2 O5 74.24(19) . .
O12W Ce2 O5 134.6(3) . .
O11W Ce2 O6W 71.7(3) . .
O10W Ce2 O6W 137.5(3) . .
O8W Ce2 O6W 139.3(3) . .
O6 Ce2 O6W 131.5(2) . .
O7W Ce2 O6W 70.3(3) . .
O12W Ce2 O6W 67.9(3) . .
O5 Ce2 O6W 67.6(2) . .
O11W Ce2 O9W 136.4(3) . .
O10W Ce2 O9W 71.3(4) . .
O8W Ce2 O9W 67.2(3) . .
O6 Ce2 O9W 122.3(3) . .
O7W Ce2 O9W 64.1(2) . .
O12W Ce2 O9W 65.6(4) . .
O5 Ce2 O9W 136.9(2) . .
O6W Ce2 O9W 106.1(3) . .
O18 N33 O19 127.8(7) . .
O18 N33 O17 117.9(7) . .
O19 N33 O17 114.2(7) . .
O18 N33 Ce1 56.5(4) . .
O19 N33 Ce1 175.1(6) . .
O17 N33 Ce1 61.5(4) . .
N33 O17 Ce1 92.7(5) . .
N33 O18 Ce1 101.1(5) . .
O1 C1 N1 126.2(7) . .
O1 C1 N2 125.2(7) . .
N1 C1 N2 108.5(6) . .
N1 C2 N3 113.4(6) . .
N1 C2 C3 103.1(6) . .
N3 C2 C3 103.1(5) . .
N1 C2 H2 112.2 . .
N3 C2 H2 112.2 . .
C3 C2 H2 112.2 . .
N4 C3 N2 113.5(5) . .
N4 C3 C2 103.4(6) . .
N2 C3 C2 103.0(6) . .
N4 C3 H3 112.1 . .
N2 C3 H3 112.1 . .
C2 C3 H3 112.1 . .
O5 C4 N4 126.3(6) . .
O5 C4 N3 125.1(7) . .
N4 C4 N3 108.4(6) . .
N5 C5 N2 113.5(6) . .
N5 C5 H5A 108.9 . .
N2 C5 H5A 108.9 . .
N5 C5 H5B 108.9 . .
N2 C5 H5B 108.9 . .
H5A C5 H5B 107.7 . .
N7 C6 N4 112.4(5) . .
N7 C6 H6A 109.1 . .
N4 C6 H6A 109.1 . .
N7 C6 H6B 109.1 . .
N4 C6 H6B 109.1 . .
H6A C6 H6B 107.8 . .
O2 C7 N6 124.9(7) . .
O2 C7 N5 124.4(6) . .
N6 C7 N5 110.5(6) . .
N5 C8 N7 115.3(5) . .
N5 C8 C9 103.6(5) . .
N7 C8 C9 102.7(5) . .
N5 C8 H8 111.5 . .
N7 C8 H8 111.5 . .
C9 C8 H8 111.5 . .
N8 C9 N6 114.7(6) . .
N8 C9 C8 104.0(5) . .
N6 C9 C8 102.1(5) . .
N8 C9 H9 111.8 . .
N6 C9 H9 111.8 . .
C8 C9 H9 111.8 . .
O6 C10 N8 126.1(7) . .
O6 C10 N7 124.8(7) . .
N8 C10 N7 109.1(6) . .
N9 C11 N6 114.1(6) . .
N9 C11 H11A 108.7 . .
N6 C11 H11A 108.7 . .
N9 C11 H11B 108.7 . .
N6 C11 H11B 108.7 . .
H11A C11 H11B 107.6 . .
N11 C12 N8 113.9(6) . .
N11 C12 H12A 108.8 . .
N8 C12 H12A 108.8 . .
N11 C12 H12B 108.8 . .
N8 C12 H12B 108.8 . .
H12A C12 H12B 107.7 . .
O3 C13 N9 126.2(7) . .
O3 C13 N10 124.7(7) . .
N9 C13 N10 109.1(6) . .
N9 C14 N11 114.1(5) . .
N9 C14 C15 103.1(5) . .
N11 C14 C15 103.6(6) . .
N9 C14 H14 111.8 . .
N11 C14 H14 111.8 . .
C15 C14 H14 111.8 . .
N10 C15 N12 114.6(6) . .
N10 C15 C14 103.0(5) . .
N12 C15 C14 102.5(5) . .
N10 C15 H15 112.0 . .
N12 C15 H15 112.0 . .
C14 C15 H15 112.0 . .
O7 C16 N11 126.0(7) . .
O7 C16 N12 123.9(8) . .
N11 C16 N12 110.1(6) . .
N13 C17 N10 112.6(5) . .
N13 C17 H17A 109.1 . .
N10 C17 H17A 109.1 . .
N13 C17 H17B 109.1 . .
N10 C17 H17B 109.1 . .
H17A C17 H17B 107.8 . .
N15 C18 N12 112.7(5) . .
N15 C18 H18A 109.0 . .
N12 C18 H18A 109.0 . .
N15 C18 H18B 109.0 . .
N12 C18 H18B 109.0 . .
H18A C18 H18B 107.8 . .
O4 C19 N13 125.1(7) . .
O4 C19 N14 126.3(7) . .
N13 C19 N14 108.6(6) . .
N13 C20 N15 113.3(5) . .
N13 C20 C21 102.6(5) . .
N15 C20 C21 104.1(5) . .
N13 C20 H20 112.1 . .
N15 C20 H20 112.1 . .
C21 C20 H20 112.1 . .
N14 C21 N16 113.2(5) . .
N14 C21 C20 104.5(6) . .
N16 C21 C20 102.3(5) . .
N14 C21 H21 112.1 . .
N16 C21 H21 112.1 . .
C20 C21 H21 112.1 . .
O8 C22 N16 125.4(7) . .
O8 C22 N15 126.6(7) . .
N16 C22 N15 108.0(6) . .
N3 C23 N14 113.3(6) . 2_844
N3 C23 H23A 108.9 . .
N14 C23 H23A 108.9 2_844 .
N3 C23 H23B 108.9 . .
N14 C23 H23B 108.9 2_844 .
H23A C23 H23B 107.7 . .
N16 C24 N1 113.9(6) 2_844 .
N16 C24 H24A 108.8 2_844 .
N1 C24 H24A 108.8 . .
N16 C24 H24B 108.8 2_844 .
N1 C24 H24B 108.8 . .
H24A C24 H24B 107.7 . .
O9 C25 N18 127.1(8) . .
O9 C25 N17 124.7(8) . .
N18 C25 N17 108.2(7) . .
N17 C26 N19 113.9(7) . .
N17 C26 C27 104.3(7) . .
N19 C26 C27 103.6(6) . .
N17 C26 H26 111.5 . .
N19 C26 H26 111.5 . .
C27 C26 H26 111.5 . .
N18 C27 N20 114.2(7) . .
N18 C27 C26 103.4(6) . .
N20 C27 C26 104.5(6) . .
N18 C27 H27 111.4 . .
N20 C27 H27 111.4 . .
C26 C27 H27 111.4 . .
O13 C28 N20 125.8(7) . .
O13 C28 N19 125.1(7) . .
N20 C28 N19 109.1(6) . .
N21 C29 N18 112.5(7) . .
N21 C29 H29A 109.1 . .
N18 C29 H29A 109.1 . .
N21 C29 H29B 109.1 . .
N18 C29 H29B 109.1 . .
H29A C29 H29B 107.8 . .
N20 C30 N23 114.0(6) . .
N20 C30 H30A 108.7 . .
N23 C30 H30A 108.7 . .
N20 C30 H30B 108.7 . .
N23 C30 H30B 108.7 . .
H30A C30 H30B 107.6 . .
O10 C31 N22 126.8(9) . .
O10 C31 N21 124.5(8) . .
N22 C31 N21 108.6(6) . .
N21 C32 N23 114.1(6) . .
N21 C32 C33 104.0(6) . .
N23 C32 C33 104.0(6) . .
N21 C32 H32 111.4 . .
N23 C32 H32 111.4 . .
C33 C32 H32 111.4 . .
N22 C33 N24 114.0(6) . .
N22 C33 C32 103.9(6) . .
N24 C33 C32 104.4(5) . .
N22 C33 H33 111.4 . .
N24 C33 H33 111.4 . .
C32 C33 H33 111.4 . .
O14 C34 N23 126.2(7) . .
O14 C34 N24 126.3(7) . .
N23 C34 N24 107.6(5) . .
N22 C35 N25 113.6(6) . .
N22 C35 H35A 108.9 . .
N25 C35 H35A 108.9 . .
N22 C35 H35B 108.9 . .
N25 C35 H35B 108.9 . .
H35A C35 H35B 107.7 . .
N24 C36 N27 113.7(6) . .
N24 C36 H36A 108.8 . .
N27 C36 H36A 108.8 . .
N24 C36 H36B 108.8 . .
N27 C36 H36B 108.8 . .
H36A C36 H36B 107.7 . .
O11 C37 N25 126.0(8) . .
O11 C37 N26 125.8(7) . .
N25 C37 N26 108.2(6) . .
N27 C38 N25 114.0(7) . .
N27 C38 C39 103.1(6) . .
N25 C38 C39 102.4(6) . .
N27 C38 H38 112.2 . .
N25 C38 H38 112.2 . .
C39 C38 H38 112.2 . .
N28 C39 N26 114.9(6) . .
N28 C39 C38 104.1(6) . .
N26 C39 C38 103.5(6) . .
N28 C39 H39 111.3 . .
N26 C39 H39 111.3 . .
C38 C39 H39 111.3 . .
O15 C40 N27 125.8(8) . .
O15 C40 N28 126.4(7) . .
N27 C40 N28 107.8(6) . .
N29 C41 N26 112.8(6) . .
N29 C41 H41A 109.0 . .
N26 C41 H41A 109.0 . .
N29 C41 H41B 109.0 . .
N26 C41 H41B 109.0 . .
H41A C41 H41B 107.8 . .
N28 C42 N31 114.3(6) . .
N28 C42 H42A 108.7 . .
N31 C42 H42A 108.7 . .
N28 C42 H42B 108.7 . .
N31 C42 H42B 108.7 . .
H42A C42 H42B 107.6 . .
O12 C43 N30 128.3(7) . .
O12 C43 N29 125.3(7) . .
N30 C43 N29 106.3(6) . .
N31 C44 N29 113.3(7) . .
N31 C44 C45 103.6(6) . .
N29 C44 C45 104.6(6) . .
N31 C44 H44 111.6 . .
N29 C44 H44 111.6 . .
C45 C44 H44 111.6 . .
N32 C45 N30 114.4(6) . .
N32 C45 C44 103.6(6) . .
N30 C45 C44 103.4(6) . .
N32 C45 H45 111.6 . .
N30 C45 H45 111.6 . .
C44 C45 H45 111.6 . .
O16 C46 N32 125.1(7) . .
O16 C46 N31 126.2(8) . .
N32 C46 N31 108.6(7) . .
N30 C47 N19 114.1(7) 2_745 .
N30 C47 H47A 108.7 2_745 .
N19 C47 H47A 108.7 . .
N30 C47 H47B 108.7 2_745 .
N19 C47 H47B 108.7 . .
H47A C47 H47B 107.6 . .
N17 C48 N32 112.9(7) . 2_745
N17 C48 H48A 109.0 . .
N32 C48 H48A 109.0 2_745 .
N17 C48 H48B 109.0 . .
N32 C48 H48B 109.0 2_745 .
H48A C48 H48B 107.8 . .
C1 N1 C2 112.6(6) . .
C1 N1 C24 122.6(6) . .
C2 N1 C24 124.4(6) . .
C1 N2 C3 112.5(6) . .
C1 N2 C5 123.5(6) . .
C3 N2 C5 123.8(6) . .
C4 N3 C23 123.4(6) . .
C4 N3 C2 111.7(6) . .
C23 N3 C2 122.5(5) . .
C4 N4 C3 113.2(5) . .
C4 N4 C6 123.1(6) . .
C3 N4 C6 123.4(6) . .
C7 N5 C8 112.5(5) . .
C7 N5 C5 124.9(6) . .
C8 N5 C5 121.7(6) . .
C7 N6 C11 123.0(6) . .
C7 N6 C9 111.2(6) . .
C11 N6 C9 121.4(5) . .
C10 N7 C6 123.4(6) . .
C10 N7 C8 112.1(5) . .
C6 N7 C8 124.0(6) . .
C10 N8 C9 112.2(6) . .
C10 N8 C12 123.4(6) . .
C9 N8 C12 122.2(5) . .
C13 N9 C11 120.3(6) . .
C13 N9 C14 111.9(5) . .
C11 N9 C14 122.7(6) . .
C13 N10 C15 112.2(6) . .
C13 N10 C17 123.1(6) . .
C15 N10 C17 123.7(5) . .
C16 N11 C12 122.8(6) . .
C16 N11 C14 111.7(6) . .
C12 N11 C14 122.4(6) . .
C16 N12 C15 111.2(6) . .
C16 N12 C18 122.5(6) . .
C15 N12 C18 120.6(6) . .
C19 N13 C17 122.9(6) . .
C19 N13 C20 112.7(6) . .
C17 N13 C20 121.4(6) . .
C19 N14 C21 110.9(6) . .
C19 N14 C23 121.1(6) . 2_844
C21 N14 C23 123.0(6) . 2_844
C22 N15 C18 120.0(6) . .
C22 N15 C20 111.8(6) . .
C18 N15 C20 121.5(6) . .
C22 N16 C24 123.6(6) . 2_844
C22 N16 C21 112.8(6) . .
C24 N16 C21 121.1(6) 2_844 .
C25 N17 C48 123.3(6) . .
C25 N17 C26 110.7(6) . .
C48 N17 C26 122.8(7) . .
C25 N18 C27 113.2(7) . .
C25 N18 C29 122.6(7) . .
C27 N18 C29 123.2(7) . .
C28 N19 C26 111.3(6) . .
C28 N19 C47 122.3(6) . .
C26 N19 C47 123.8(7) . .
C28 N20 C30 123.1(6) . .
C28 N20 C27 111.0(6) . .
C30 N20 C27 122.1(6) . .
C31 N21 C32 111.0(7) . .
C31 N21 C29 123.0(6) . .
C32 N21 C29 122.1(7) . .
C31 N22 C35 121.8(6) . .
C31 N22 C33 111.4(7) . .
C35 N22 C33 122.6(7) . .
C34 N23 C30 122.6(5) . .
C34 N23 C32 111.8(6) . .
C30 N23 C32 123.9(6) . .
C34 N24 C36 122.3(6) . .
C34 N24 C33 111.7(6) . .
C36 N24 C33 123.2(6) . .
C37 N25 C35 121.5(6) . .
C37 N25 C38 113.3(7) . .
C35 N25 C38 121.6(7) . .
C37 N26 C41 123.8(6) . .
C37 N26 C39 112.1(6) . .
C41 N26 C39 121.6(7) . .
C40 N27 C38 112.8(6) . .
C40 N27 C36 122.5(6) . .
C38 N27 C36 123.6(6) . .
C40 N28 C42 121.6(6) . .
C40 N28 C39 112.1(6) . .
C42 N28 C39 123.2(7) . .
C43 N29 C41 122.4(6) . .
C43 N29 C44 112.2(6) . .
C41 N29 C44 123.0(7) . .
C43 N30 C47 120.5(6) . 2_745
C43 N30 C45 113.2(5) . .
C47 N30 C45 122.2(7) 2_745 .
C46 N31 C44 111.4(6) . .
C46 N31 C42 121.5(6) . .
C44 N31 C42 120.9(7) . .
C46 N32 C48 123.5(6) . 2_745
C46 N32 C45 112.1(6) . .
C48 N32 C45 121.4(7) 2_745 .
C1 O1 Ce1 153.0(5) . .
C7 O2 Ce1 154.8(5) . .
C4 O5 Ce2 156.4(4) . .
C10 O6 Ce2 150.9(5) . .

loop_
_geom_bond_atom_site_label_1
_geom_bond_atom_site_label_2
_geom_bond_distance
_geom_bond_site_symmetry_2
Cl1 Cd1 2.416(2) .
Cl1 Cd1' 2.559(14) .
Cl2 Cd1 2.435(2) .
Cl2 Cd1' 2.548(12) .
Cl3 Cd1' 2.062(14) .
Cl3 Cd1 2.483(3) .
Cl4 Cd1 2.457(3) .
O1W Ce1 2.709(6) 2_844
O2W Ce1 2.535(6) .
O3W Ce1 2.571(6) .
O4W Ce1 2.520(7) .
O5W Ce1 2.524(7) .
O6W Ce2 2.596(7) .
O7W Ce2 2.541(7) .
O8W Ce2 2.528(7) .
O9W Ce2 2.596(9) .
O10W Ce2 2.533(8) .
O11W Ce2 2.513(9) .
O12W Ce2 2.557(8) .
Ce1 O2 2.447(5) .
Ce1 O1 2.523(5) .
Ce1 O18 2.567(7) .
Ce1 O17 2.658(7) .
Ce1 O1W 2.709(6) 2_844
Ce1 N33 3.022(6) .
Ce2 O6 2.536(6) .
Ce2 O5 2.558(5) .
N33 O18 1.177(9) .
N33 O19 1.241(10) .
N33 O17 1.320(9) .
C1 O1 1.225(8) .
C1 N1 1.355(9) .
C1 N2 1.361(9) .
C2 N1 1.448(9) .
C2 N3 1.470(9) .
C2 C3 1.547(9) .
C2 H2 0.9900 .
C3 N4 1.446(9) .
C3 N2 1.452(9) .
C3 H3 0.9900 .
C4 O5 1.221(8) .
C4 N4 1.357(10) .
C4 N3 1.376(8) .
C5 N5 1.448(8) .
C5 N2 1.455(9) .
C5 H5A 0.9800 .
C5 H5B 0.9800 .
C6 N7 1.430(8) .
C6 N4 1.485(8) .
C6 H6A 0.9800 .
C6 H6B 0.9800 .
C7 O2 1.251(8) .
C7 N6 1.342(9) .
C7 N5 1.344(9) .
C8 N5 1.428(9) .
C8 N7 1.452(9) .
C8 C9 1.562(9) .
C8 H8 0.9900 .
C9 N8 1.443(9) .
C9 N6 1.474(9) .
C9 H9 0.9900 .
C10 O6 1.216(9) .
C10 N8 1.359(9) .
C10 N7 1.377(9) .
C11 N9 1.447(9) .
C11 N6 1.453(8) .
C11 H11A 0.9800 .
C11 H11B 0.9800 .
C12 N11 1.419(9) .
C12 N8 1.459(8) .
C12 H12A 0.9800 .
C12 H12B 0.9800 .
C13 O3 1.235(8) .
C13 N9 1.340(9) .
C13 N10 1.370(9) .
C14 N9 1.465(8) .
C14 N11 1.460(9) .
C14 C15 1.542(10) .
C14 H14 0.9900 .
C15 N10 1.445(8) .
C15 N12 1.458(9) .
C15 H15 0.9900 .
C16 O7 1.248(9) .
C16 N11 1.330(10) .
C16 N12 1.366(9) .
C17 N13 1.432(9) .
C17 N10 1.460(9) .
C17 H17A 0.9800 .
C17 H17B 0.9800 .
C18 N15 1.453(9) .
C18 N12 1.482(9) .
C18 H18A 0.9800 .
C18 H18B 0.9800 .
C19 O4 1.226(8) .
C19 N13 1.361(9) .
C19 N14 1.368(9) .
C20 N13 1.446(9) .
C20 N15 1.455(8) .
C20 C21 1.534(10) .
C20 H20 0.9900 .
C21 N14 1.446(9) .
C21 N16 1.468(9) .
C21 H21 0.9900 .
C22 O8 1.205(8) .
C22 N16 1.361(9) .
C22 N15 1.366(10) .
C23 N3 1.440(9) .
C23 N14 1.463(10) 2_844
C23 H23A 0.9800 .
C23 H23B 0.9800 .
C24 N16 1.436(10) 2_844
C24 N1 1.452(9) .
C24 H24A 0.9800 .
C24 H24B 0.9800 .
C25 O9 1.229(10) .
C25 N18 1.343(10) .
C25 N17 1.384(11) .
C26 N17 1.453(10) .
C26 N19 1.463(9) .
C26 C27 1.515(11) .
C26 H26 0.9900 .
C27 N18 1.442(10) .
C27 N20 1.462(9) .
C27 H27 0.9900 .
C28 O13 1.218(9) .
C28 N20 1.361(9) .
C28 N19 1.373(10) .
C29 N21 1.449(11) .
C29 N18 1.470(10) .
C29 H29A 0.9800 .
C29 H29B 0.9800 .
C30 N20 1.434(9) .
C30 N23 1.439(10) .
C30 H30A 0.9800 .
C30 H30B 0.9800 .
C31 O10 1.214(9) .
C31 N22 1.357(10) .
C31 N21 1.364(11) .
C32 N21 1.456(9) .
C32 N23 1.472(8) .
C32 C33 1.509(11) .
C32 H32 0.9900 .
C33 N22 1.453(9) .
C33 N24 1.464(9) .
C33 H33 0.9900 .
C34 O14 1.196(8) .
C34 N23 1.377(10) .
C34 N24 1.385(9) .
C35 N22 1.440(11) .
C35 N25 1.455(10) .
C35 H35A 0.9800 .
C35 H35B 0.9800 .
C36 N24 1.425(10) .
C36 N27 1.454(9) .
C36 H36A 0.9800 .
C36 H36B 0.9800 .
C37 O11 1.209(9) .
C37 N25 1.344(10) .
C37 N26 1.377(10) .
C38 N27 1.442(9) .
C38 N25 1.460(10) .
C38 C39 1.549(12) .
C38 H38 0.9900 .
C39 N28 1.443(9) .
C39 N26 1.454(9) .
C39 H39 0.9900 .
C40 O15 1.218(9) .
C40 N27 1.381(9) .
C40 N28 1.377(10) .
C41 N29 1.432(10) .
C41 N26 1.445(10) .
C41 H41A 0.9800 .
C41 H41B 0.9800 .
C42 N28 1.410(10) .
C42 N31 1.467(10) .
C42 H42A 0.9800 .
C42 H42B 0.9800 .
C43 O12 1.175(9) .
C43 N30 1.376(10) .
C43 N29 1.411(9) .
C44 N31 1.447(10) .
C44 N29 1.447(9) .
C44 C45 1.524(11) .
C44 H44 0.9900 .
C45 N32 1.452(10) .
C45 N30 1.461(9) .
C45 H45 0.9900 .
C46 O16 1.226(9) .
C46 N32 1.349(10) .
C46 N31 1.370(10) .
C47 N30 1.421(10) 2_745
C47 N19 1.463(9) .
C47 H47A 0.9800 .
C47 H47B 0.9800 .
C48 N17 1.434(10) .
C48 N32 1.458(10) 2_745
C48 H48A 0.9800 .
C48 H48B 0.9800 .
N14 C23 1.463(10) 2_844
N16 C24 1.436(10) 2_844
N30 C47 1.421(10) 2_745
N32 C48 1.458(10) 2_745

loop_
_platon_squeeze_void_nr
_platon_squeeze_void_average_x
_platon_squeeze_void_average_y
_platon_squeeze_void_average_z
_platon_squeeze_void_volume
_platon_squeeze_void_count_electrons
_platon_squeeze_void_content
1 -0.094 0.500 1.094 666 249 ' '
2 0.395 -0.004 0.233 155 56 ' '
3 0.111 0.969 0.761 30 10 ' '
4 0.271 0.891 1.049 45 19 ' '
5 0.602 0.004 0.767 150 63 ' '
6 0.469 0.584 0.011 22 10 ' '
7 0.534 0.408 0.988 19 8 ' '
8 0.729 0.110 0.949 45 21 ' '
9 0.884 0.031 0.236 27 14 ' '
